data_2224477
loop_
_publ_author_name
'Raissi Shabari, Akbar'
'Pourayoubi, Mehrdad'
'Ghamari, Dena'

_publ_section_title
;
 Pentakis(<small>L</small>-prolinium) dodecatungstoborate trihydrate
;
_journal_coeditor_code WM2266
_journal_issue 12
_journal_name_full 'Acta Crystallographica Section E'
_journal_page_first m1586
_journal_paper_doi 10.1107/S1600536809047357
_journal_volume 65
_journal_year 2009
_chemical_formula_iupac '(C5 H10 N O2)5 [B W12 O40], 3H2 O'
_chemical_formula_moiety '5(C5 H10 N O2 +), B O40 W12 5-, 3(H2 O)'
_chemical_formula_sum 'C25 H56 B N5 O53 W12'
_chemical_formula_weight 3491.76
_chemical_name_systematic
;
Pentakis(L-prolinium) dodecatungstoborate trihydrate
;
_space_group_IT_number 19
_symmetry_cell_setting orthorhombic
_symmetry_space_group_name_Hall 'P 2ac 2ab'
_symmetry_space_group_name_H-M 'P 21 21 21'
_atom_sites_solution_hydrogens geom
_atom_sites_solution_primary direct
_atom_sites_solution_secondary difmap
_audit_creation_method SHELXL-97
_cell_angle_alpha 90.00
_cell_angle_beta 90.00
_cell_angle_gamma 90.00
_cell_formula_units_Z 4
_cell_length_a 12.9135(3)
_cell_length_b 21.6013(5)
_cell_length_c 22.2343(5)
_cell_measurement_reflns_used 1485
_cell_measurement_temperature 100(2)
_cell_measurement_theta_max 25
_cell_measurement_theta_min 2
_cell_volume 6202.2(2)
_computing_cell_refinement 'SAINT (Bruker, 2005)'
_computing_data_collection 'APEX2 (Bruker, 2005)'
_computing_data_reduction 'SAINT (Bruker, 2005)'
_computing_molecular_graphics 'SHELXTL (Sheldrick, 2008)'
_computing_publication_material 'SHELXTL (Sheldrick, 2008)'
_computing_structure_refinement 'SHELXTL (Sheldrick, 2008)'
_computing_structure_solution 'SHELXTL (Sheldrick, 2008)'
_diffrn_ambient_temperature 100(2)
_diffrn_measured_fraction_theta_full 0.998
_diffrn_measured_fraction_theta_max 0.998
_diffrn_measurement_device_type 'Bruker SMART APEXII CCD area-detector'
_diffrn_measurement_method '\f and \w'
_diffrn_radiation_monochromator graphite
_diffrn_radiation_source 'fine-focus sealed tube'
_diffrn_radiation_type MoK\a
_diffrn_radiation_wavelength 0.71073
_diffrn_reflns_av_R_equivalents 0.0779
_diffrn_reflns_av_sigmaI/netI 0.0366
_diffrn_reflns_limit_h_max 17
_diffrn_reflns_limit_h_min -17
_diffrn_reflns_limit_k_max 29
_diffrn_reflns_limit_k_min -29
_diffrn_reflns_limit_l_max 30
_diffrn_reflns_limit_l_min -30
_diffrn_reflns_number 95451
_diffrn_reflns_theta_full 29.00
_diffrn_reflns_theta_max 29.00
_diffrn_reflns_theta_min 1.31
_exptl_absorpt_coefficient_mu 22.273
_exptl_absorpt_correction_T_max 0.110
_exptl_absorpt_correction_T_min 0.084
_exptl_absorpt_correction_type multi-scan
_exptl_absorpt_process_details '(APEX2; Bruker, 2005)'
_exptl_crystal_colour colorless
_exptl_crystal_density_diffrn 3.739
_exptl_crystal_density_method 'not measured'
_exptl_crystal_description prism
_exptl_crystal_F_000 6232
_exptl_crystal_size_max 0.20
_exptl_crystal_size_mid 0.10
_exptl_crystal_size_min 0.10
_refine_diff_density_max 3.365
_refine_diff_density_min -1.042
_refine_ls_abs_structure_details 'Flack (1983), 7492 Friedel pairs'
_refine_ls_abs_structure_Flack 0.008(10)
_refine_ls_extinction_method none
_refine_ls_goodness_of_fit_ref 1.070
_refine_ls_hydrogen_treatment constr
_refine_ls_matrix_type full
_refine_ls_number_parameters 865
_refine_ls_number_reflns 16473
_refine_ls_number_restraints 0
_refine_ls_restrained_S_all 1.070
_refine_ls_R_factor_all 0.0370
_refine_ls_R_factor_gt 0.0354
_refine_ls_shift/su_max 0.025
_refine_ls_shift/su_mean 0.000
_refine_ls_structure_factor_coef Fsqd
_refine_ls_weighting_details 'w=1/[\s^2^(Fo^2^)+(0.06P)^2^+1.7105P] where P=(Fo^2^+2Fc^2^)/3'
_refine_ls_weighting_scheme calc
_refine_ls_wR_factor_gt 0.0873
_refine_ls_wR_factor_ref 0.0880
_reflns_number_gt 15774
_reflns_number_total 16473
_reflns_threshold_expression I>2\s(I)
_cod_data_source_file wm2266.cif
_cod_data_source_block I
_cod_database_code 2224477
_cod_database_fobs_code 2224477

loop_
_symmetry_equiv_pos_as_xyz
'x, y, z'
'-x+1/2, -y, z+1/2'
'-x, y+1/2, -z+1/2'
'x+1/2, -y+1/2, -z'

loop_
_atom_site_type_symbol
_atom_site_label
_atom_site_fract_x
_atom_site_fract_y
_atom_site_fract_z
_atom_site_U_iso_or_equiv
_atom_site_adp_type
_atom_site_calc_flag
_atom_site_refinement_flags
_atom_site_occupancy
_atom_site_disorder_assembly
_atom_site_disorder_group
W W1 0.48790(3) 0.656796(18) 0.276922(17) 0.02402(8) Uani d . 1 . .
W W2 0.51869(3) 0.622545(18) 0.131253(17) 0.02457(8) Uani d . 1 . .
W W3 0.63191(3) 0.520433(18) 0.326329(17) 0.02592(8) Uani d . 1 . .
W W4 0.59752(3) 0.757894(18) 0.183500(17) 0.02368(8) Uani d . 1 . .
W W5 0.71404(3) 0.674877(18) 0.373609(16) 0.02460(8) Uani d . 1 . .
W W6 0.65206(3) 0.482129(17) 0.183055(17) 0.02480(8) Uani d . 1 . .
W W7 0.82724(3) 0.771149(18) 0.277591(17) 0.02396(8) Uani d . 1 . .
W W8 0.77701(3) 0.584912(18) 0.075721(17) 0.02402(8) Uani d . 1 . .
W W9 0.86311(3) 0.491233(18) 0.266892(17) 0.02491(8) Uani d . 1 . .
W W10 0.85105(3) 0.725253(18) 0.120431(16) 0.02382(8) Uani d . 1 . .
W W11 0.94839(3) 0.643680(18) 0.320518(17) 0.02371(8) Uani d . 1 . .
W W12 0.98281(3) 0.601157(18) 0.163090(16) 0.02424(8) Uani d . 1 . .
B B1 0.7377(8) 0.6289(5) 0.2248(4) 0.0200(17) Uani d . 1 . .
O O1 0.6302(5) 0.6553(3) 0.2105(3) 0.0210(12) Uani d . 1 . .
O O1S 0.4293(6) 0.5931(4) 0.9191(4) 0.0352(17) Uani d . 1 . .
H H1O 0.4195 0.6182 0.8988 0.042 Uiso d R 1 . .
O O1W 0.4607(8) 0.7964(4) 0.3734(4) 0.0404(19) Uani d . 1 . .
O O2 0.7256(6) 0.5594(3) 0.2420(3) 0.0222(12) Uani d . 1 . .
O O2W 0.2460(6) 0.6391(4) 0.4227(4) 0.0350(16) Uani d . 1 . .
O O2S 0.6010(7) 0.6037(4) 0.9327(4) 0.0382(18) Uani d . 1 . .
O O3 0.7868(5) 0.6627(3) 0.2765(3) 0.0231(12) Uani d . 1 . .
O O3W 0.7275(7) 0.8309(4) 0.4577(4) 0.0359(16) Uani d . 1 . .
O O3S 0.7876(6) 0.9536(4) 0.3750(4) 0.0349(16) Uani d . 1 . .
O O4 0.8061(5) 0.6326(3) 0.1696(3) 0.0241(13) Uani d . 1 . .
O O4S 0.6491(6) 0.8905(4) 0.3642(4) 0.0338(16) Uani d . 1 . .
H H4O 0.6769 0.8738 0.3989 0.041 Uiso d R 1 . .
O O5 0.5257(6) 0.5769(3) 0.2986(3) 0.0271(14) Uani d . 1 . .
O O5S 0.4451(6) 0.6644(4) 0.4605(3) 0.0342(16) Uani d . 1 . .
O O6 0.4292(5) 0.6287(3) 0.2023(3) 0.0251(13) Uani d . 1 . .
O O6S 0.4772(8) 0.7641(4) 0.4874(4) 0.0391(18) Uani d . 1 . .
H H6O 0.4961 0.7757 0.4531 0.047 Uiso d R 1 . .
O O7 0.4925(6) 0.7394(3) 0.2423(3) 0.0256(13) Uani d . 1 . .
O O7S 0.2860(8) 0.7803(4) 0.0535(4) 0.0416(19) Uani d . 1 . .
H H7O 0.2990 0.8017 0.0229 0.062 Uiso calc R 1 . .
O O8 0.5863(5) 0.6868(3) 0.3341(3) 0.0236(13) Uani d . 1 . .
O O8S 0.3474(7) 0.8638(4) 0.1020(4) 0.0356(17) Uani d . 1 . .
O O9 0.5532(6) 0.5404(3) 0.1617(3) 0.0267(14) Uani d . 1 . .
O O9S 0.3117(7) 0.5230(4) 0.4169(4) 0.0416(19) Uani d . 1 . .
H H9O 0.3033 0.5608 0.4324 0.050 Uiso d R 1 . .
O O10 0.5915(6) 0.4682(3) 0.2596(3) 0.0299(15) Uani d . 1 . .
O O10S 0.4223(7) 0.5205(4) 0.4950(4) 0.0389(18) Uani d . 1 . .
O O11 0.5160(5) 0.7088(3) 0.1264(3) 0.0250(13) Uani d . 1 . .
O O12 0.6896(6) 0.5883(4) 0.3686(3) 0.0314(15) Uani d . 1 . .
O O13 0.6928(5) 0.7809(3) 0.2427(3) 0.0241(13) Uani d . 1 . .
O O14 0.7592(6) 0.7557(3) 0.3529(3) 0.0241(13) Uani d . 1 . .
O O15 0.6373(6) 0.6135(3) 0.0844(3) 0.0268(14) Uani d . 1 . .
O O16 0.7606(6) 0.4786(3) 0.3293(3) 0.0292(14) Uani d . 1 . .
O O17 0.7111(6) 0.7484(3) 0.1301(3) 0.0269(14) Uani d . 1 . .
O O18 0.8576(6) 0.6533(4) 0.3872(3) 0.0284(14) Uani d . 1 . .
O O19 0.7369(5) 0.5154(3) 0.1199(3) 0.0251(13) Uani d . 1 . .
O O20 0.7781(6) 0.4446(4) 0.2136(3) 0.0279(14) Uani d . 1 . .
O O21 0.8143(6) 0.6694(3) 0.0559(3) 0.0248(13) Uani d . 1 . .
O O22 0.9096(6) 0.5585(3) 0.3152(3) 0.0271(14) Uani d . 1 . .
O O23 0.8733(6) 0.7575(4) 0.1983(3) 0.0302(15) Uani d . 1 . .
O O24 0.9457(5) 0.7318(3) 0.3100(3) 0.0240(13) Uani d . 1 . .
O O25 0.9204(6) 0.5700(3) 0.0899(3) 0.0273(14) Uani d . 1 . .
O O26 0.9358(6) 0.5286(3) 0.2028(3) 0.0268(14) Uani d . 1 . .
O O27 0.9791(5) 0.6809(3) 0.1284(3) 0.0246(13) Uani d . 1 . .
O O28 0.9970(6) 0.6367(3) 0.2391(3) 0.0292(15) Uani d . 1 . .
O O29 0.3749(5) 0.6661(4) 0.3156(3) 0.0285(14) Uani d . 1 . .
O O30 0.4232(5) 0.6030(4) 0.0816(3) 0.0285(15) Uani d . 1 . .
O O31 0.5646(6) 0.4846(4) 0.3829(4) 0.0347(16) Uani d . 1 . .
O O32 0.5517(6) 0.8289(4) 0.1618(3) 0.0297(15) Uani d . 1 . .
O O33 0.6819(6) 0.6906(3) 0.4468(3) 0.0278(14) Uani d . 1 . .
O O34 0.6062(6) 0.4176(3) 0.1473(3) 0.0293(15) Uani d . 1 . .
O O35 0.8625(6) 0.8463(3) 0.2907(3) 0.0290(14) Uani d . 1 . .
O O36 0.7750(6) 0.5562(4) 0.0047(3) 0.0280(14) Uani d . 1 . .
O O37 0.9478(6) 0.4343(3) 0.2885(3) 0.0286(14) Uani d . 1 . .
O O38 0.8953(6) 0.7851(3) 0.0763(3) 0.0275(14) Uani d . 1 . .
O O39 1.0646(5) 0.6363(4) 0.3586(3) 0.0272(14) Uani d . 1 . .
O O40 1.1101(5) 0.5826(4) 0.1480(3) 0.0284(14) Uani d . 1 . .
N N1 0.6289(7) 0.4792(4) 0.9439(4) 0.0297(17) Uani d . 1 . .
H H1NB 0.6520 0.4592 0.9099 0.036 Uiso calc R 1 . .
H H1NA 0.6732 0.5116 0.9517 0.036 Uiso calc R 1 . .
N N2 0.7218(7) 1.0352(4) 0.2922(4) 0.0272(16) Uani d . 1 . .
H H2NB 0.7719 1.0375 0.3215 0.033 Uiso calc R 1 . .
H H2NA 0.6776 1.0682 0.2966 0.033 Uiso calc R 1 . .
N N3 0.4500(8) 0.6235(4) 0.5739(4) 0.0320(18) Uani d . 1 . .
H H3NB 0.3905 0.6209 0.5965 0.038 Uiso calc R 1 . .
H H3NA 0.4383 0.6041 0.5377 0.038 Uiso calc R 1 . .
N N4 0.3201(8) 0.8133(5) 0.2120(4) 0.035(2) Uani d . 1 . .
H H4NB 0.3851 0.8006 0.2236 0.041 Uiso calc R 1 . .
H H4NA 0.3224 0.8549 0.2034 0.041 Uiso calc R 1 . .
N N5 0.4818(7) 0.4030(4) 0.4701(4) 0.0284(17) Uani d . 1 . .
H H5NB 0.4970 0.4261 0.5036 0.034 Uiso calc R 1 . .
H H5NA 0.5381 0.4035 0.4447 0.034 Uiso calc R 1 . .
C C1 0.5225(10) 0.5737(5) 0.9283(5) 0.033(2) Uani d . 1 . .
C C2 0.5198(8) 0.5038(5) 0.9335(4) 0.0283(19) Uani d . 1 . .
H H2A 0.4914 0.4858 0.8954 0.034 Uiso calc R 1 . .
C C3 0.4581(9) 0.4787(5) 0.9872(5) 0.033(2) Uani d . 1 . .
H H3A 0.3853 0.4703 0.9757 0.040 Uiso calc R 1 . .
H H3B 0.4589 0.5084 1.0211 0.040 Uiso calc R 1 . .
C C4 0.5143(9) 0.4184(5) 1.0041(5) 0.030(2) Uani d . 1 . .
H H4A 0.4996 0.4065 1.0462 0.036 Uiso calc R 1 . .
H H4B 0.4941 0.3841 0.9771 0.036 Uiso calc R 1 . .
C C5 0.6279(9) 0.4355(5) 0.9958(5) 0.032(2) Uani d . 1 . .
H H5A 0.6556 0.4556 1.0325 0.038 Uiso calc R 1 . .
H H5B 0.6699 0.3983 0.9870 0.038 Uiso calc R 1 . .
C C6 0.7076(9) 0.9376(5) 0.3491(5) 0.031(2) Uani d . 1 . .
C C7 0.6617(8) 0.9738(5) 0.2975(5) 0.0289(19) Uani d . 1 . .
H H7A 0.5862 0.9815 0.3039 0.035 Uiso calc R 1 . .
C C8 0.6816(10) 0.9420(5) 0.2356(5) 0.035(2) Uani d . 1 . .
H H8A 0.6867 0.8966 0.2403 0.042 Uiso calc R 1 . .
H H8B 0.6251 0.9515 0.2070 0.042 Uiso calc R 1 . .
C C9 0.7846(9) 0.9690(5) 0.2134(5) 0.031(2) Uani d . 1 . .
H H9A 0.8443 0.9503 0.2346 0.037 Uiso calc R 1 . .
H H9B 0.7931 0.9632 0.1695 0.037 Uiso calc R 1 . .
C C10 0.7721(9) 1.0363(5) 0.2293(5) 0.031(2) Uani d . 1 . .
H H10A 0.7269 1.0577 0.1999 0.037 Uiso calc R 1 . .
H H10B 0.8401 1.0575 0.2305 0.037 Uiso calc R 1 . .
C C11 0.4650(8) 0.7049(5) 0.4984(5) 0.030(2) Uani d . 1 . .
C C12 0.4773(9) 0.6902(5) 0.5634(4) 0.0281(19) Uani d . 1 . .
H H12A 0.4310 0.7175 0.5879 0.034 Uiso calc R 1 . .
C C13 0.5897(9) 0.6957(5) 0.5863(4) 0.031(2) Uani d . 1 . .
H H13A 0.5915 0.7129 0.6275 0.037 Uiso calc R 1 . .
H H13B 0.6312 0.7227 0.5595 0.037 Uiso calc R 1 . .
C C14 0.6314(10) 0.6283(6) 0.5852(5) 0.037(2) Uani d . 1 . .
H H14A 0.6529 0.6158 0.5443 0.045 Uiso calc R 1 . .
H H14B 0.6902 0.6229 0.6133 0.045 Uiso calc R 1 . .
C C15 0.5367(9) 0.5927(6) 0.6060(5) 0.036(2) Uani d . 1 . .
H H15A 0.5417 0.5485 0.5946 0.043 Uiso calc R 1 . .
H H15B 0.5279 0.5958 0.6501 0.043 Uiso calc R 1 . .
C C16 0.3092(9) 0.8113(5) 0.1013(5) 0.035(2) Uani d . 1 . .
C C17 0.2839(9) 0.7769(6) 0.1577(5) 0.034(2) Uani d . 1 . .
H H17A 0.3215 0.7364 0.1569 0.041 Uiso calc R 1 . .
C C18 0.1722(11) 0.7646(9) 0.1700(7) 0.057(4) Uani d . 1 . .
H H18A 0.1477 0.7275 0.1481 0.068 Uiso calc R 1 . .
H H18B 0.1288 0.8005 0.1587 0.068 Uiso calc R 1 . .
C C19 0.1709(14) 0.7542(11) 0.2365(7) 0.071(6) Uani d . 1 . .
H H19A 0.1002 0.7602 0.2528 0.085 Uiso calc R 1 . .
H H19B 0.1945 0.7118 0.2463 0.085 Uiso calc R 1 . .
C C20 0.2427(10) 0.8008(5) 0.2611(6) 0.037(2) Uani d . 1 . .
H H20A 0.2777 0.7847 0.2975 0.044 Uiso calc R 1 . .
H H20B 0.2050 0.8392 0.2719 0.044 Uiso calc R 1 . .
C C21 0.3792(9) 0.4961(5) 0.4548(5) 0.032(2) Uani d . 1 . .
C C22 0.3904(11) 0.4276(5) 0.4397(7) 0.044(3) Uani d . 1 . .
H H22A 0.3974 0.4221 0.3952 0.053 Uiso calc R 1 . .
C C23 0.2989(12) 0.3902(8) 0.4629(12) 0.075(6) Uani d . 1 . .
H H23A 0.2485 0.4177 0.4832 0.090 Uiso calc R 1 . .
H H23B 0.2635 0.3690 0.4292 0.090 Uiso calc R 1 . .
C C24 0.3413(10) 0.3438(7) 0.5063(6) 0.045(3) Uani d . 1 . .
H H24A 0.3041 0.3039 0.5029 0.054 Uiso calc R 1 . .
H H24B 0.3356 0.3591 0.5482 0.054 Uiso calc R 1 . .
C C25 0.4547(9) 0.3368(5) 0.4877(5) 0.034(2) Uani d . 1 . .
H H25A 0.4980 0.3222 0.5216 0.041 Uiso calc R 1 . .
H H25B 0.4623 0.3081 0.4533 0.041 Uiso calc R 1 . .

loop_
_atom_site_aniso_label
_atom_site_aniso_U_11
_atom_site_aniso_U_22
_atom_site_aniso_U_33
_atom_site_aniso_U_12
_atom_site_aniso_U_13
_atom_site_aniso_U_23
W1 0.02403(17) 0.02409(17) 0.02394(16) -0.00038(13) 0.00101(14) -0.00086(13)
W2 0.02475(17) 0.02495(17) 0.02402(16) -0.00076(14) -0.00093(14) -0.00166(13)
W3 0.02953(19) 0.02317(17) 0.02507(16) 0.00055(14) 0.00420(14) 0.00201(13)
W4 0.02451(17) 0.02244(17) 0.02408(16) 0.00017(13) -0.00103(14) 0.00037(13)
W5 0.02514(17) 0.02672(18) 0.02194(15) 0.00076(14) 0.00060(14) -0.00149(13)
W6 0.02673(18) 0.02187(17) 0.02580(16) -0.00172(14) 0.00042(14) -0.00100(13)
W7 0.02653(18) 0.02181(16) 0.02353(15) -0.00008(13) -0.00197(14) -0.00132(13)
W8 0.02555(18) 0.02436(17) 0.02216(15) -0.00149(14) 0.00052(14) -0.00160(13)
W9 0.02780(18) 0.02266(16) 0.02428(16) 0.00153(14) 0.00033(14) 0.00044(13)
W10 0.02612(17) 0.02229(16) 0.02304(15) -0.00099(14) 0.00081(14) 0.00083(13)
W11 0.02437(17) 0.02433(17) 0.02243(15) 0.00041(13) -0.00105(13) 0.00032(13)
W12 0.02416(17) 0.02574(18) 0.02283(15) 0.00163(14) 0.00070(14) 0.00029(13)
B1 0.026(5) 0.018(4) 0.016(4) -0.001(3) 0.006(3) -0.001(3)
O1 0.023(3) 0.019(3) 0.021(3) 0.000(2) 0.007(2) -0.002(2)
O1S 0.036(4) 0.030(4) 0.039(4) 0.004(3) -0.003(3) 0.006(3)
O1W 0.056(5) 0.029(4) 0.037(4) 0.004(4) 0.005(4) 0.004(3)
O2 0.029(3) 0.015(3) 0.023(3) 0.001(2) 0.005(3) 0.000(2)
O2W 0.028(4) 0.044(4) 0.033(4) -0.001(3) -0.003(3) -0.004(3)
O2S 0.036(4) 0.034(4) 0.045(4) -0.004(3) -0.003(4) 0.001(3)
O3 0.024(3) 0.025(3) 0.020(3) 0.001(3) 0.000(2) -0.002(2)
O3W 0.040(4) 0.037(4) 0.031(3) -0.001(3) 0.002(3) -0.002(3)
O3S 0.032(4) 0.030(4) 0.043(4) -0.003(3) -0.001(3) -0.002(3)
O4 0.027(3) 0.022(3) 0.023(3) 0.000(2) 0.000(3) -0.002(2)
O4S 0.033(4) 0.032(4) 0.037(4) 0.001(3) 0.006(3) 0.004(3)
O5 0.026(3) 0.027(3) 0.028(3) 0.001(3) 0.001(3) -0.001(3)
O5S 0.034(4) 0.041(4) 0.027(3) -0.007(3) 0.001(3) -0.001(3)
O6 0.021(3) 0.032(4) 0.023(3) 0.000(3) -0.006(2) -0.003(3)
O6S 0.056(5) 0.030(4) 0.032(4) 0.002(4) -0.001(4) 0.006(3)
O7 0.026(3) 0.023(3) 0.028(3) 0.001(3) 0.000(3) 0.003(2)
O7S 0.055(5) 0.040(4) 0.030(4) -0.010(4) -0.003(4) 0.005(3)
O8 0.022(3) 0.028(3) 0.021(3) 0.004(2) -0.002(2) 0.003(2)
O8S 0.036(4) 0.033(4) 0.038(4) -0.007(3) 0.000(3) 0.002(3)
O9 0.030(3) 0.021(3) 0.028(3) -0.002(3) -0.003(3) -0.004(3)
O9S 0.047(5) 0.032(4) 0.046(4) 0.006(4) -0.008(4) 0.000(4)
O10 0.033(4) 0.026(3) 0.031(3) -0.006(3) 0.010(3) 0.000(3)
O10S 0.051(5) 0.032(4) 0.034(4) 0.004(4) -0.008(4) -0.005(3)
O11 0.026(3) 0.022(3) 0.027(3) 0.003(3) -0.002(3) -0.003(2)
O12 0.031(4) 0.031(4) 0.032(3) 0.002(3) 0.002(3) 0.000(3)
O13 0.022(3) 0.022(3) 0.028(3) -0.001(2) -0.001(3) -0.003(2)
O14 0.028(3) 0.019(3) 0.024(3) 0.000(3) 0.002(3) -0.004(2)
O15 0.032(4) 0.024(3) 0.024(3) 0.001(3) 0.004(3) -0.004(2)
O16 0.033(4) 0.028(3) 0.027(3) 0.001(3) -0.002(3) 0.003(3)
O17 0.025(3) 0.032(4) 0.023(3) 0.002(3) 0.008(3) 0.000(3)
O18 0.027(3) 0.031(4) 0.027(3) 0.002(3) -0.005(3) 0.001(3)
O19 0.017(3) 0.032(3) 0.026(3) -0.001(3) 0.002(2) 0.002(3)
O20 0.027(3) 0.032(4) 0.025(3) 0.001(3) 0.004(3) 0.001(3)
O21 0.031(4) 0.020(3) 0.023(3) 0.002(3) -0.002(3) -0.002(2)
O22 0.034(4) 0.020(3) 0.027(3) 0.006(3) -0.002(3) 0.002(3)
O23 0.038(4) 0.030(4) 0.023(3) -0.002(3) 0.000(3) 0.001(3)
O24 0.025(3) 0.028(3) 0.020(3) 0.000(3) -0.001(2) -0.001(2)
O25 0.028(3) 0.029(4) 0.025(3) 0.007(3) -0.004(3) -0.004(3)
O26 0.024(3) 0.027(3) 0.030(3) -0.002(3) 0.009(3) -0.001(3)
O27 0.022(3) 0.025(3) 0.026(3) 0.002(3) -0.001(3) 0.001(2)
O28 0.041(4) 0.025(3) 0.022(3) -0.006(3) 0.003(3) -0.007(2)
O29 0.023(3) 0.036(4) 0.027(3) 0.000(3) 0.011(3) 0.001(3)
O30 0.021(3) 0.031(4) 0.033(3) -0.003(3) -0.009(3) -0.013(3)
O31 0.037(4) 0.034(4) 0.034(4) -0.001(3) 0.012(3) 0.005(3)
O32 0.030(4) 0.034(4) 0.025(3) 0.009(3) -0.001(3) 0.000(3)
O33 0.033(4) 0.026(3) 0.024(3) -0.001(3) 0.003(3) -0.005(3)
O34 0.033(4) 0.018(3) 0.037(4) -0.009(3) 0.000(3) -0.011(3)
O35 0.034(4) 0.023(3) 0.030(3) -0.002(3) 0.000(3) -0.001(3)
O36 0.030(4) 0.031(4) 0.023(3) -0.001(3) 0.001(3) -0.004(3)
O37 0.032(4) 0.027(3) 0.026(3) 0.008(3) -0.005(3) 0.003(3)
O38 0.035(4) 0.018(3) 0.029(3) -0.004(3) 0.006(3) 0.010(3)
O39 0.018(3) 0.037(4) 0.026(3) 0.004(3) -0.006(3) 0.000(3)
O40 0.019(3) 0.035(4) 0.031(3) 0.004(3) 0.005(3) 0.001(3)
N1 0.031(4) 0.032(4) 0.027(4) 0.000(3) -0.001(3) -0.006(3)
N2 0.024(4) 0.026(4) 0.031(4) 0.000(3) -0.001(3) 0.003(3)
N3 0.033(5) 0.032(5) 0.030(4) 0.002(4) 0.004(4) -0.002(3)
N4 0.032(5) 0.043(5) 0.028(4) -0.005(4) -0.004(4) 0.001(4)
N5 0.027(4) 0.036(5) 0.022(3) 0.000(4) -0.001(3) 0.001(3)
C1 0.042(6) 0.031(5) 0.025(4) 0.006(4) -0.001(4) -0.002(4)
C2 0.029(5) 0.029(5) 0.027(4) 0.000(4) 0.000(4) 0.000(4)
C3 0.041(6) 0.022(5) 0.038(5) 0.005(4) 0.012(5) -0.002(4)
C4 0.037(5) 0.022(4) 0.032(5) 0.006(4) 0.000(4) 0.004(4)
C5 0.036(5) 0.032(5) 0.027(4) -0.002(4) -0.004(4) 0.000(4)
C6 0.030(5) 0.031(5) 0.032(5) 0.001(4) 0.008(4) -0.006(4)
C7 0.028(5) 0.023(4) 0.036(5) -0.004(4) -0.004(4) -0.006(4)
C8 0.050(7) 0.024(5) 0.032(5) 0.005(4) -0.006(5) -0.012(4)
C9 0.033(5) 0.031(5) 0.030(4) 0.006(4) -0.003(4) 0.002(4)
C10 0.033(5) 0.030(5) 0.029(4) -0.002(4) 0.003(4) 0.000(4)
C11 0.020(4) 0.041(6) 0.029(4) -0.001(4) -0.001(4) 0.002(4)
C12 0.036(5) 0.024(4) 0.025(4) 0.004(4) 0.004(4) -0.004(3)
C13 0.032(5) 0.041(6) 0.021(4) -0.001(4) -0.001(4) -0.001(4)
C14 0.038(6) 0.044(6) 0.029(5) 0.007(5) 0.006(4) 0.000(4)
C15 0.041(6) 0.035(6) 0.030(5) 0.009(5) 0.004(4) 0.002(4)
C16 0.035(5) 0.029(5) 0.041(5) 0.005(4) 0.000(5) 0.005(4)
C17 0.030(5) 0.045(6) 0.028(4) -0.004(5) 0.000(4) 0.002(4)
C18 0.038(7) 0.088(12) 0.044(7) -0.020(7) -0.005(6) -0.001(7)
C19 0.055(9) 0.109(15) 0.047(8) -0.042(10) 0.005(7) 0.003(9)
C20 0.042(6) 0.027(5) 0.042(6) -0.002(4) 0.017(5) 0.003(4)
C21 0.033(5) 0.031(5) 0.031(5) -0.001(4) 0.004(4) 0.000(4)
C22 0.052(7) 0.024(5) 0.057(7) -0.003(5) -0.021(6) 0.006(5)
C23 0.035(7) 0.044(8) 0.148(19) -0.004(6) -0.005(10) 0.016(10)
C24 0.035(6) 0.060(8) 0.041(6) -0.012(6) -0.004(5) 0.010(6)
C25 0.041(6) 0.029(5) 0.031(5) -0.004(4) -0.004(4) 0.004(4)

loop_
_atom_type_symbol
_atom_type_description
_atom_type_scat_dispersion_real
_atom_type_scat_dispersion_imag
_atom_type_scat_source
C C 0.0033 0.0016 'International Tables Vol C Tables 4.2.6.8 and 6.1.1.4'
H H 0.0000 0.0000 'International Tables Vol C Tables 4.2.6.8 and 6.1.1.4'
B B 0.0013 0.0007 'International Tables Vol C Tables 4.2.6.8 and 6.1.1.4'
N N 0.0061 0.0033 'International Tables Vol C Tables 4.2.6.8 and 6.1.1.4'
O O 0.0106 0.0060 'International Tables Vol C Tables 4.2.6.8 and 6.1.1.4'
W W -0.8490 6.8722 'International Tables Vol C Tables 4.2.6.8 and 6.1.1.4'

loop_
_geom_angle_atom_site_label_1
_geom_angle_atom_site_label_2
_geom_angle_atom_site_label_3
_geom_angle_site_symmetry_1
_geom_angle_site_symmetry_3
_geom_angle
_geom_angle_publ_flag
O29 W1 O5 . . 101.7(3) ?
O29 W1 O8 . . 101.2(3) ?
O5 W1 O8 . . 88.1(3) ?
O29 W1 O6 . . 97.7(3) ?
O5 W1 O6 . . 92.0(3) ?
O8 W1 O6 . . 160.7(3) ?
O29 W1 O7 . . 96.7(3) ?
O5 W1 O7 . . 161.4(3) ?
O8 W1 O7 . . 86.1(3) ?
O6 W1 O7 . . 87.7(3) ?
O29 W1 O1 . . 169.8(3) ?
O5 W1 O1 . . 86.9(3) ?
O8 W1 O1 . . 84.4(3) ?
O6 W1 O1 . . 76.3(3) ?
O7 W1 O1 . . 75.0(3) ?
O30 W2 O15 . . 101.9(3) ?
O30 W2 O11 . . 101.3(3) ?
O15 W2 O11 . . 95.0(3) ?
O30 W2 O9 . . 99.5(3) ?
O15 W2 O9 . . 84.9(3) ?
O11 W2 O9 . . 158.8(3) ?
O30 W2 O6 . . 96.4(3) ?
O15 W2 O6 . . 160.4(3) ?
O11 W2 O6 . . 88.2(3) ?
O9 W2 O6 . . 85.2(3) ?
O30 W2 O1 . . 170.9(3) ?
O15 W2 O1 . . 87.0(3) ?
O11 W2 O1 . . 76.0(3) ?
O9 W2 O1 . . 82.9(3) ?
O6 W2 O1 . . 75.0(2) ?
O31 W3 O16 . . 101.8(4) ?
O31 W3 O12 . . 100.7(4) ?
O16 W3 O12 . . 90.4(3) ?
O31 W3 O10 . . 99.3(3) ?
O16 W3 O10 . . 89.1(3) ?
O12 W3 O10 . . 159.7(3) ?
O31 W3 O5 . . 99.1(4) ?
O16 W3 O5 . . 159.1(3) ?
O12 W3 O5 . . 87.1(3) ?
O10 W3 O5 . . 86.2(3) ?
O31 W3 O2 . . 173.6(3) ?
O16 W3 O2 . . 75.6(3) ?
O12 W3 O2 . . 85.3(3) ?
O10 W3 O2 . . 74.9(3) ?
O5 W3 O2 . . 83.5(3) ?
O32 W4 O13 . . 100.8(3) ?
O32 W4 O17 . . 100.8(3) ?
O13 W4 O17 . . 87.7(3) ?
O32 W4 O7 . . 97.6(3) ?
O13 W4 O7 . . 92.3(3) ?
O17 W4 O7 . . 161.2(3) ?
O32 W4 O11 . . 96.7(3) ?
O13 W4 O11 . . 162.4(3) ?
O17 W4 O11 . . 87.2(3) ?
O7 W4 O11 . . 87.1(3) ?
O32 W4 O1 . . 170.0(3) ?
O13 W4 O1 . . 87.3(3) ?
O17 W4 O1 . . 85.3(3) ?
O7 W4 O1 . . 75.9(3) ?
O11 W4 O1 . . 75.5(3) ?
O33 W5 O8 . . 101.7(3) ?
O33 W5 O14 . . 97.0(3) ?
O8 W5 O14 . . 91.7(3) ?
O33 W5 O12 . . 102.2(3) ?
O8 W5 O12 . . 87.8(3) ?
O14 W5 O12 . . 160.5(3) ?
O33 W5 O18 . . 97.6(3) ?
O8 W5 O18 . . 160.6(3) ?
O14 W5 O18 . . 88.0(3) ?
O12 W5 O18 . . 86.1(3) ?
O33 W5 O3 . . 169.6(3) ?
O8 W5 O3 . . 86.4(3) ?
O14 W5 O3 . . 76.1(3) ?
O12 W5 O3 . . 84.4(3) ?
O18 W5 O3 . . 74.7(3) ?
O34 W6 O9 . . 101.3(3) ?
O34 W6 O10 . . 98.3(3) ?
O9 W6 O10 . . 93.1(3) ?
O34 W6 O19 . . 99.3(3) ?
O9 W6 O19 . . 87.2(3) ?
O10 W6 O19 . . 161.9(3) ?
O34 W6 O20 . . 96.5(4) ?
O9 W6 O20 . . 161.9(3) ?
O10 W6 O20 . . 88.0(3) ?
O19 W6 O20 . . 86.2(3) ?
O34 W6 O2 . . 171.3(3) ?
O9 W6 O2 . . 86.5(3) ?
O10 W6 O2 . . 77.1(3) ?
O19 W6 O2 . . 84.9(3) ?
O20 W6 O2 . . 76.1(3) ?
O35 W7 O23 . . 102.9(3) ?
O35 W7 O24 . . 98.4(3) ?
O23 W7 O24 . . 91.8(3) ?
O35 W7 O13 . . 101.9(3) ?
O23 W7 O13 . . 85.6(3) ?
O24 W7 O13 . . 159.6(3) ?
O35 W7 O14 . . 98.0(3) ?
O23 W7 O14 . . 159.0(3) ?
O24 W7 O14 . . 87.7(3) ?
O13 W7 O14 . . 87.6(3) ?
O35 W7 O3 . . 170.3(3) ?
O23 W7 O3 . . 84.7(3) ?
O24 W7 O3 . . 75.0(3) ?
O13 W7 O3 . . 84.6(3) ?
O14 W7 O3 . . 74.9(2) ?
O36 W8 O19 . . 101.0(3) ?
O36 W8 O25 . . 96.1(3) ?
O19 W8 O25 . . 92.7(3) ?
O36 W8 O15 . . 101.4(3) ?
O19 W8 O15 . . 86.9(3) ?
O25 W8 O15 . . 162.2(3) ?
O36 W8 O21 . . 97.8(3) ?
O19 W8 O21 . . 161.1(3) ?
O25 W8 O21 . . 87.4(3) ?
O15 W8 O21 . . 87.3(3) ?
O36 W8 O4 . . 170.4(3) ?
O19 W8 O4 . . 86.0(3) ?
O25 W8 O4 . . 76.9(3) ?
O15 W8 O4 . . 85.4(3) ?
O21 W8 O4 . . 75.6(3) ?
O37 W9 O26 . . 101.6(3) ?
O37 W9 O20 . . 99.3(3) ?
O26 W9 O20 . . 92.5(3) ?
O37 W9 O22 . . 100.9(3) ?
O26 W9 O22 . . 86.7(3) ?
O20 W9 O22 . . 159.5(3) ?
O37 W9 O16 . . 97.7(3) ?
O26 W9 O16 . . 160.2(3) ?
O20 W9 O16 . . 88.7(3) ?
O22 W9 O16 . . 85.3(3) ?
O37 W9 O2 . . 171.1(3) ?
O26 W9 O2 . . 86.1(3) ?
O20 W9 O2 . . 75.6(3) ?
O22 W9 O2 . . 83.9(3) ?
O16 W9 O2 . . 75.1(3) ?
O38 W10 O17 . . 100.6(3) ?
O38 W10 O23 . . 101.2(3) ?
O17 W10 O23 . . 86.7(3) ?
O38 W10 O27 . . 98.1(3) ?
O17 W10 O27 . . 161.2(3) ?
O23 W10 O27 . . 88.2(3) ?
O38 W10 O21 . . 97.3(3) ?
O17 W10 O21 . . 90.9(3) ?
O23 W10 O21 . . 161.5(3) ?
O27 W10 O21 . . 88.2(3) ?
O38 W10 O4 . . 170.4(3) ?
O17 W10 O4 . . 86.3(3) ?
O23 W10 O4 . . 85.7(3) ?
O27 W10 O4 . . 75.3(3) ?
O21 W10 O4 . . 75.8(3) ?
O39 W11 O18 . . 99.4(3) ?
O39 W11 O22 . . 99.7(3) ?
O18 W11 O22 . . 89.5(3) ?
O39 W11 O24 . . 99.6(3) ?
O18 W11 O24 . . 88.6(3) ?
O22 W11 O24 . . 160.6(3) ?
O39 W11 O28 . . 99.8(3) ?
O18 W11 O28 . . 160.8(3) ?
O22 W11 O28 . . 87.2(3) ?
O24 W11 O28 . . 88.2(3) ?
O39 W11 O3 . . 173.6(3) ?
O18 W11 O3 . . 75.9(3) ?
O22 W11 O3 . . 84.8(3) ?
O24 W11 O3 . . 76.0(3) ?
O28 W11 O3 . . 84.9(3) ?
O40 W12 O28 . . 100.3(4) ?
O40 W12 O27 . . 99.0(3) ?
O28 W12 O27 . . 89.8(3) ?
O40 W12 O26 . . 101.7(3) ?
O28 W12 O26 . . 87.1(3) ?
O27 W12 O26 . . 159.3(3) ?
O40 W12 O25 . . 98.8(3) ?
O28 W12 O25 . . 160.9(3) ?
O27 W12 O25 . . 87.9(3) ?
O26 W12 O25 . . 88.4(3) ?
O40 W12 O4 . . 171.8(3) ?
O28 W12 O4 . . 85.5(3) ?
O27 W12 O4 . . 75.0(3) ?
O26 W12 O4 . . 84.3(3) ?
O25 W12 O4 . . 75.7(3) ?
O3 B1 O4 . . 110.3(8) ?
O3 B1 O1 . . 111.0(7) ?
O4 B1 O1 . . 110.0(7) ?
O3 B1 O2 . . 108.8(7) ?
O4 B1 O2 . . 108.0(7) ?
O1 B1 O2 . . 108.6(7) ?
B1 O1 W4 . . 124.8(5) ?
B1 O1 W1 . . 125.5(5) ?
W4 O1 W1 . . 90.4(2) ?
B1 O1 W2 . . 126.0(5) ?
W4 O1 W2 . . 89.0(2) ?
W1 O1 W2 . . 89.8(2) ?
C1 O1S H1O . . 120.6 ?
B1 O2 W6 . . 126.5(5) ?
B1 O2 W9 . . 125.5(6) ?
W6 O2 W9 . . 89.5(2) ?
B1 O2 W3 . . 125.8(5) ?
W6 O2 W3 . . 89.0(2) ?
W9 O2 W3 . . 88.7(2) ?
B1 O3 W11 . . 127.6(6) ?
B1 O3 W5 . . 125.7(5) ?
W11 O3 W5 . . 89.5(2) ?
B1 O3 W7 . . 125.0(5) ?
W11 O3 W7 . . 88.5(2) ?
W5 O3 W7 . . 88.2(2) ?
B1 O4 W10 . . 124.4(5) ?
B1 O4 W8 . . 126.9(6) ?
W10 O4 W8 . . 89.9(2) ?
B1 O4 W12 . . 126.4(6) ?
W10 O4 W12 . . 88.7(2) ?
W8 O4 W12 . . 88.5(2) ?
C6 O4S H4O . . 107.0 ?
W1 O5 W3 . . 148.7(4) ?
W1 O6 W2 . . 118.9(3) ?
C11 O6S H6O . . 119.8 ?
W4 O7 W1 . . 118.7(4) ?
C16 O7S H7O . . 109.5 ?
W5 O8 W1 . . 147.7(4) ?
W6 O9 W2 . . 149.7(4) ?
C21 O9S H9O . . 103.3 ?
W6 O10 W3 . . 118.9(4) ?
W2 O11 W4 . . 119.5(3) ?
W3 O12 W5 . . 148.9(4) ?
W4 O13 W7 . . 148.6(4) ?
W5 O14 W7 . . 120.8(3) ?
W2 O15 W8 . . 149.8(4) ?
W3 O16 W9 . . 120.5(4) ?
W10 O17 W4 . . 147.1(4) ?
W11 O18 W5 . . 119.7(4) ?
W8 O19 W6 . . 147.5(4) ?
W9 O20 W6 . . 118.7(4) ?
W10 O21 W8 . . 118.6(3) ?
W9 O22 W11 . . 148.5(4) ?
W7 O23 W10 . . 150.2(5) ?
W7 O24 W11 . . 120.4(4) ?
W8 O25 W12 . . 119.0(4) ?
W9 O26 W12 . . 149.6(4) ?
W12 O27 W10 . . 121.0(4) ?
W12 O28 W11 . . 148.6(4) ?
C5 N1 C2 . . 109.2(8) ?
C5 N1 H1NB . . 109.8 ?
C2 N1 H1NB . . 109.8 ?
C5 N1 H1NA . . 109.8 ?
C2 N1 H1NA . . 109.8 ?
H1NB N1 H1NA . . 108.3 ?
C7 N2 C10 . . 107.2(8) ?
C7 N2 H2NB . . 110.3 ?
C10 N2 H2NB . . 110.3 ?
C7 N2 H2NA . . 110.3 ?
C10 N2 H2NA . . 110.3 ?
H2NB N2 H2NA . . 108.5 ?
C15 N3 C12 . . 109.1(9) ?
C15 N3 H3NB . . 109.9 ?
C12 N3 H3NB . . 109.9 ?
C15 N3 H3NA . . 109.9 ?
C12 N3 H3NA . . 109.9 ?
H3NB N3 H3NA . . 108.3 ?
C20 N4 C17 . . 106.4(9) ?
C20 N4 H4NB . . 110.5 ?
C17 N4 H4NB . . 110.5 ?
C20 N4 H4NA . . 110.5 ?
C17 N4 H4NA . . 110.5 ?
H4NB N4 H4NA . . 108.6 ?
C22 N5 C25 . . 106.0(9) ?
C22 N5 H5NB . . 110.5 ?
C25 N5 H5NB . . 110.5 ?
C22 N5 H5NA . . 110.5 ?
C25 N5 H5NA . . 110.5 ?
H5NB N5 H5NA . . 108.7 ?
O2S C1 O1S . . 128.5(11) ?
O2S C1 C2 . . 123.2(11) ?
O1S C1 C2 . . 108.2(10) ?
C1 C2 N1 . . 109.7(9) ?
C1 C2 C3 . . 115.1(9) ?
N1 C2 C3 . . 103.9(8) ?
C1 C2 H2A . . 109.3 ?
N1 C2 H2A . . 109.3 ?
C3 C2 H2A . . 109.3 ?
C2 C3 C4 . . 104.2(8) ?
C2 C3 H3A . . 110.9 ?
C4 C3 H3A . . 110.9 ?
C2 C3 H3B . . 110.9 ?
C4 C3 H3B . . 110.9 ?
H3A C3 H3B . . 108.9 ?
C5 C4 C3 . . 102.8(9) ?
C5 C4 H4A . . 111.2 ?
C3 C4 H4A . . 111.2 ?
C5 C4 H4B . . 111.2 ?
C3 C4 H4B . . 111.2 ?
H4A C4 H4B . . 109.1 ?
N1 C5 C4 . . 104.8(9) ?
N1 C5 H5A . . 110.8 ?
C4 C5 H5A . . 110.8 ?
N1 C5 H5B . . 110.8 ?
C4 C5 H5B . . 110.8 ?
H5A C5 H5B . . 108.9 ?
O3S C6 O4S . . 125.6(11) ?
O3S C6 C7 . . 122.6(10) ?
O4S C6 C7 . . 111.7(9) ?
C6 C7 N2 . . 107.9(8) ?
C6 C7 C8 . . 112.2(9) ?
N2 C7 C8 . . 103.2(9) ?
C6 C7 H7A . . 111.1 ?
N2 C7 H7A . . 111.1 ?
C8 C7 H7A . . 111.1 ?
C9 C8 C7 . . 105.1(9) ?
C9 C8 H8A . . 110.7 ?
C7 C8 H8A . . 110.7 ?
C9 C8 H8B . . 110.7 ?
C7 C8 H8B . . 110.7 ?
H8A C8 H8B . . 108.8 ?
C10 C9 C8 . . 101.4(9) ?
C10 C9 H9A . . 111.5 ?
C8 C9 H9A . . 111.5 ?
C10 C9 H9B . . 111.5 ?
C8 C9 H9B . . 111.5 ?
H9A C9 H9B . . 109.3 ?
C9 C10 N2 . . 104.1(8) ?
C9 C10 H10A . . 110.9 ?
N2 C10 H10A . . 110.9 ?
C9 C10 H10B . . 110.9 ?
N2 C10 H10B . . 110.9 ?
H10A C10 H10B . . 109.0 ?
O5S C11 O6S . . 125.7(10) ?
O5S C11 C12 . . 122.1(10) ?
O6S C11 C12 . . 112.1(9) ?
C11 C12 N3 . . 109.3(9) ?
C11 C12 C13 . . 113.9(9) ?
N3 C12 C13 . . 104.1(9) ?
C11 C12 H12A . . 109.8 ?
N3 C12 H12A . . 109.8 ?
C13 C12 H12A . . 109.8 ?
C12 C13 C14 . . 104.4(9) ?
C12 C13 H13A . . 110.9 ?
C14 C13 H13A . . 110.9 ?
C12 C13 H13B . . 110.9 ?
C14 C13 H13B . . 110.9 ?
H13A C13 H13B . . 108.9 ?
C15 C14 C13 . . 101.0(9) ?
C15 C14 H14A . . 111.6 ?
C13 C14 H14A . . 111.6 ?
C15 C14 H14B . . 111.6 ?
C13 C14 H14B . . 111.6 ?
H14A C14 H14B . . 109.4 ?
N3 C15 C14 . . 103.6(9) ?
N3 C15 H15A . . 111.0 ?
C14 C15 H15A . . 111.0 ?
N3 C15 H15B . . 111.0 ?
C14 C15 H15B . . 111.0 ?
H15A C15 H15B . . 109.0 ?
O8S C16 O7S . . 125.4(11) ?
O8S C16 C17 . . 122.2(11) ?
O7S C16 C17 . . 112.3(10) ?
C18 C17 C16 . . 117.0(11) ?
C18 C17 N4 . . 104.0(10) ?
C16 C17 N4 . . 110.1(10) ?
C18 C17 H17A . . 108.5 ?
C16 C17 H17A . . 108.5 ?
N4 C17 H17A . . 108.5 ?
C17 C18 C19 . . 102.7(11) ?
C17 C18 H18A . . 111.2 ?
C19 C18 H18A . . 111.2 ?
C17 C18 H18B . . 111.2 ?
C19 C18 H18B . . 111.2 ?
H18A C18 H18B . . 109.1 ?
C20 C19 C18 . . 105.0(13) ?
C20 C19 H19A . . 110.8 ?
C18 C19 H19A . . 110.8 ?
C20 C19 H19B . . 110.8 ?
C18 C19 H19B . . 110.8 ?
H19A C19 H19B . . 108.8 ?
C19 C20 N4 . . 105.7(11) ?
C19 C20 H20A . . 110.6 ?
N4 C20 H20A . . 110.6 ?
C19 C20 H20B . . 110.6 ?
N4 C20 H20B . . 110.6 ?
H20A C20 H20B . . 108.7 ?
O10S C21 O9S . . 126.1(11) ?
O10S C21 C22 . . 123.8(11) ?
O9S C21 C22 . . 110.0(10) ?
N5 C22 C23 . . 106.1(11) ?
N5 C22 C21 . . 109.2(10) ?
C23 C22 C21 . . 111.5(13) ?
N5 C22 H22A . . 110.0 ?
C23 C22 H22A . . 110.0 ?
C21 C22 H22A . . 110.0 ?
C24 C23 C22 . . 106.9(12) ?
C24 C23 H23A . . 110.4 ?
C22 C23 H23A . . 110.4 ?
C24 C23 H23B . . 110.3 ?
C22 C23 H23B . . 110.3 ?
H23A C23 H23B . . 108.6 ?
C23 C24 C25 . . 104.0(11) ?
C23 C24 H24A . . 111.0 ?
C25 C24 H24A . . 111.0 ?
C23 C24 H24B . . 110.9 ?
C25 C24 H24B . . 111.0 ?
H24A C24 H24B . . 109.0 ?
N5 C25 C24 . . 101.4(10) ?
N5 C25 H25A . . 111.5 ?
C24 C25 H25A . . 111.5 ?
N5 C25 H25B . . 111.5 ?
C24 C25 H25B . . 111.5 ?
H25A C25 H25B . . 109.3 ?

loop_
_geom_bond_atom_site_label_1
_geom_bond_atom_site_label_2
_geom_bond_site_symmetry_2
_geom_bond_distance
_geom_bond_publ_flag
W1 O29 . 1.706(7) ?
W1 O5 . 1.857(7) ?
W1 O8 . 1.911(7) ?
W1 O6 . 1.924(6) ?
W1 O7 . 1.945(7) ?
W1 O1 . 2.357(6) ?
W2 O30 . 1.708(6) ?
W2 O15 . 1.863(7) ?
W2 O11 . 1.866(7) ?
W2 O9 . 1.951(7) ?
W2 O6 . 1.961(7) ?
W2 O1 . 2.384(7) ?
W3 O31 . 1.713(7) ?
W3 O16 . 1.892(8) ?
W3 O12 . 1.894(8) ?
W3 O10 . 1.935(8) ?
W3 O5 . 1.937(7) ?
W3 O2 . 2.385(6) ?
W4 O32 . 1.713(7) ?
W4 O13 . 1.869(7) ?
W4 O17 . 1.898(7) ?
W4 O7 . 1.926(7) ?
W4 O11 . 1.961(7) ?
W4 O1 . 2.334(6) ?
W5 O33 . 1.713(7) ?
W5 O8 . 1.886(7) ?
W5 O14 . 1.897(7) ?
W5 O12 . 1.900(8) ?
W5 O18 . 1.935(7) ?
W5 O3 . 2.369(6) ?
W6 O34 . 1.711(6) ?
W6 O9 . 1.854(7) ?
W6 O10 . 1.898(7) ?
W6 O19 . 1.921(7) ?
W6 O20 . 1.942(8) ?
W6 O2 . 2.325(7) ?
W7 O35 . 1.711(7) ?
W7 O23 . 1.883(7) ?
W7 O24 . 1.892(7) ?
W7 O13 . 1.913(7) ?
W7 O14 . 1.920(7) ?
W7 O3 . 2.400(7) ?
W8 O36 . 1.697(7) ?
W8 O19 . 1.868(7) ?
W8 O25 . 1.906(7) ?
W8 O15 . 1.916(8) ?
W8 O21 . 1.939(7) ?
W8 O4 . 2.359(6) ?
W9 O37 . 1.715(7) ?
W9 O26 . 1.887(7) ?
W9 O20 . 1.903(8) ?
W9 O22 . 1.904(7) ?
W9 O16 . 1.937(7) ?
W9 O2 . 2.373(7) ?
W10 O38 . 1.721(6) ?
W10 O17 . 1.887(7) ?
W10 O23 . 1.889(7) ?
W10 O27 . 1.920(7) ?
W10 O21 . 1.934(7) ?
W10 O4 . 2.354(7) ?
W11 O39 . 1.730(7) ?
W11 O18 . 1.901(7) ?
W11 O22 . 1.911(7) ?
W11 O24 . 1.919(7) ?
W11 O28 . 1.921(7) ?
W11 O3 . 2.341(7) ?
W12 O40 . 1.725(7) ?
W12 O28 . 1.866(6) ?
W12 O27 . 1.888(7) ?
W12 O26 . 1.900(7) ?
W12 O25 . 1.936(7) ?
W12 O4 . 2.385(7) ?
B1 O3 . 1.503(12) ?
B1 O4 . 1.513(12) ?
B1 O1 . 1.534(13) ?
B1 O2 . 1.556(12) ?
O1S C1 . 1.291(14) ?
O1S H1O . 0.7151 ?
O2S C1 . 1.206(15) ?
O3S C6 . 1.232(14) ?
O4S C6 . 1.310(14) ?
O4S H4O . 0.9251 ?
O5S C11 . 1.243(14) ?
O6S C11 . 1.312(14) ?
O6S H6O . 0.8390 ?
O7S C16 . 1.292(15) ?
O7S H7O . 0.8400 ?
O8S C16 . 1.235(14) ?
O9S C21 . 1.344(14) ?
O9S H9O . 0.8951 ?
O10S C21 . 1.178(14) ?
N1 C5 . 1.493(14) ?
N1 C2 . 1.524(14) ?
N1 H1NB . 0.9200 ?
N1 H1NA . 0.9200 ?
N2 C7 . 1.540(13) ?
N2 C10 . 1.541(13) ?
N2 H2NB . 0.9200 ?
N2 H2NA . 0.9200 ?
N3 C15 . 1.485(15) ?
N3 C12 . 1.502(14) ?
N3 H3NB . 0.9200 ?
N3 H3NA . 0.9200 ?
N4 C20 . 1.504(14) ?
N4 C17 . 1.516(14) ?
N4 H4NB . 0.9200 ?
N4 H4NA . 0.9200 ?
N5 C22 . 1.460(15) ?
N5 C25 . 1.522(14) ?
N5 H5NB . 0.9200 ?
N5 H5NA . 0.9200 ?
C1 C2 . 1.516(15) ?
C2 C3 . 1.534(14) ?
C2 H2A . 1.0000 ?
C3 C4 . 1.537(14) ?
C3 H3A . 0.9900 ?
C3 H3B . 0.9900 ?
C4 C5 . 1.523(16) ?
C4 H4A . 0.9900 ?
C4 H4B . 0.9900 ?
C5 H5A . 0.9900 ?
C5 H5B . 0.9900 ?
C6 C7 . 1.511(16) ?
C7 C8 . 1.559(14) ?
C7 H7A . 1.0000 ?
C8 C9 . 1.533(17) ?
C8 H8A . 0.9900 ?
C8 H8B . 0.9900 ?
C9 C10 . 1.505(15) ?
C9 H9A . 0.9900 ?
C9 H9B . 0.9900 ?
C10 H10A . 0.9900 ?
C10 H10B . 0.9900 ?
C11 C12 . 1.487(14) ?
C12 C13 . 1.542(15) ?
C12 H12A . 1.0000 ?
C13 C14 . 1.552(17) ?
C13 H13A . 0.9900 ?
C13 H13B . 0.9900 ?
C14 C15 . 1.516(18) ?
C14 H14A . 0.9900 ?
C14 H14B . 0.9900 ?
C15 H15A . 0.9900 ?
C15 H15B . 0.9900 ?
C16 C17 . 1.494(15) ?
C17 C18 . 1.492(17) ?
C17 H17A . 1.0000 ?
C18 C19 . 1.49(2) ?
C18 H18A . 0.9900 ?
C18 H18B . 0.9900 ?
C19 C20 . 1.47(2) ?
C19 H19A . 0.9900 ?
C19 H19B . 0.9900 ?
C20 H20A . 0.9900 ?
C20 H20B . 0.9900 ?
C21 C22 . 1.525(17) ?
C22 C23 . 1.52(2) ?
C22 H22A . 1.0000 ?
C23 C24 . 1.49(2) ?
C23 H23A . 0.9900 ?
C23 H23B . 0.9900 ?
C24 C25 . 1.529(18) ?
C24 H24A . 0.9900 ?
C24 H24B . 0.9900 ?
C25 H25A . 0.9900 ?
C25 H25B . 0.9900 ?

loop_
_geom_hbond_atom_site_label_D
_geom_hbond_atom_site_label_H
_geom_hbond_atom_site_label_A
_geom_hbond_site_symmetry_A
_geom_hbond_distance_DH
_geom_hbond_distance_HA
_geom_hbond_distance_DA
_geom_hbond_angle_DHA
_geom_hbond_publ_flag
N1 H1NB O12 2_665 0.92 2.47 3.228(12) 140 y
N1 H1NB O16 2_665 0.92 2.51 3.059(11) 119 y
N1 H1NB O18 2_665 0.92 2.49 3.132(12) 128 y
N1 H1NB O22 2_665 0.92 2.28 3.016(11) 136 y
O1S H1O O38 4_466 0.72 2.18 2.669(11) 126 y
N1 H1NA O2S 1_555 0.92 2.24 2.725(12) 112 y
N1 H1NA O36 1_556 0.92 2.01 2.855(12) 152 y
N2 H2NB O3S 1_555 0.92 2.18 2.687(12) 114 y
N2 H2NB O40 3_755 0.92 1.93 2.744(11) 146 y
N2 H2NA O6 3_655 0.92 1.90 2.810(11) 170 y
O4S H4O O3W 1_555 0.92 1.73 2.647(12) 170 y
N3 H3NB O3S 4_466 0.92 2.18 2.909(13) 135 y
N3 H3NA O5S 1_555 0.92 2.16 2.672(11) 114 y
N3 H3NA O10S 1_555 0.92 2.05 2.856(12) 145 y
O6S H6O O1W 1_555 0.84 1.88 2.638(13) 149 y
N4 H4NB O7 1_555 0.92 1.96 2.821(13) 155 y
O7S H7O O21 4_465 0.84 1.87 2.689(11) 165 y
N4 H4NA O8S 1_555 0.92 2.29 2.701(13) 107 y
N5 H5NB O10S 1_555 0.92 2.26 2.709(12) 109 y
N5 H5NB O25 2_665 0.92 2.20 3.005(11) 146 y
O9S H9O O2W 1_555 0.89 1.86 2.651(12) 147 y
N5 H5NA O31 1_555 0.92 2.25 2.830(12) 120 y
N5 H5NA O8S 3_645 0.92 2.00 2.855(13) 154 y

loop_
_geom_torsion_atom_site_label_1
_geom_torsion_atom_site_label_2
_geom_torsion_atom_site_label_3
_geom_torsion_atom_site_label_4
_geom_torsion_site_symmetry_1
_geom_torsion_site_symmetry_2
_geom_torsion_site_symmetry_3
_geom_torsion_site_symmetry_4
_geom_torsion
_geom_torsion_publ_flag
O3 B1 O1 W4 . . . . 59.2(8) ?
O4 B1 O1 W4 . . . . -63.2(8) ?
O2 B1 O1 W4 . . . . 178.8(4) ?
O3 B1 O1 W1 . . . . -61.3(9) ?
O4 B1 O1 W1 . . . . 176.3(5) ?
O2 B1 O1 W1 . . . . 58.4(8) ?
O3 B1 O1 W2 . . . . 177.8(5) ?
O4 B1 O1 W2 . . . . 55.4(9) ?
O2 B1 O1 W2 . . . . -62.6(8) ?
O32 W4 O1 B1 . . . . 174.8(15) ?
O13 W4 O1 B1 . . . . -41.5(6) ?
O17 W4 O1 B1 . . . . 46.5(6) ?
O7 W4 O1 B1 . . . . -134.6(6) ?
O11 W4 O1 B1 . . . . 134.8(6) ?
O32 W4 O1 W1 . . . . -49.8(16) ?
O13 W4 O1 W1 . . . . 94.0(3) ?
O17 W4 O1 W1 . . . . -178.1(3) ?
O7 W4 O1 W1 . . . . 0.9(2) ?
O11 W4 O1 W1 . . . . -89.8(3) ?
O32 W4 O1 W2 . . . . 40.0(16) ?
O13 W4 O1 W2 . . . . -176.3(3) ?
O17 W4 O1 W2 . . . . -88.3(3) ?
O7 W4 O1 W2 . . . . 90.6(3) ?
O11 W4 O1 W2 . . . . 0.0(2) ?
O29 W1 O1 B1 . . . . 170.5(16) ?
O5 W1 O1 B1 . . . . -41.8(6) ?
O8 W1 O1 B1 . . . . 46.6(6) ?
O6 W1 O1 B1 . . . . -134.6(7) ?
O7 W1 O1 B1 . . . . 134.1(7) ?
O29 W1 O1 W4 . . . . 35.6(18) ?
O5 W1 O1 W4 . . . . -176.7(3) ?
O8 W1 O1 W4 . . . . -88.3(3) ?
O6 W1 O1 W4 . . . . 90.5(3) ?
O7 W1 O1 W4 . . . . -0.9(2) ?
O29 W1 O1 W2 . . . . -53.4(18) ?
O5 W1 O1 W2 . . . . 94.3(3) ?
O8 W1 O1 W2 . . . . -177.3(3) ?
O6 W1 O1 W2 . . . . 1.5(3) ?
O7 W1 O1 W2 . . . . -89.9(3) ?
O15 W2 O1 B1 . . . . -37.9(6) ?
O11 W2 O1 B1 . . . . -133.8(7) ?
O9 W2 O1 B1 . . . . 47.3(6) ?
O6 W2 O1 B1 . . . . 134.3(7) ?
O15 W2 O1 W4 . . . . 95.9(3) ?
O11 W2 O1 W4 . . . . 0.0(2) ?
O9 W2 O1 W4 . . . . -178.9(3) ?
O6 W2 O1 W4 . . . . -91.9(3) ?
O15 W2 O1 W1 . . . . -173.6(3) ?
O11 W2 O1 W1 . . . . 90.4(3) ?
O9 W2 O1 W1 . . . . -88.4(3) ?
O6 W2 O1 W1 . . . . -1.5(3) ?
O3 B1 O2 W6 . . . . 178.6(5) ?
O4 B1 O2 W6 . . . . -61.6(9) ?
O1 B1 O2 W6 . . . . 57.6(8) ?
O3 B1 O2 W9 . . . . -60.4(8) ?
O4 B1 O2 W9 . . . . 59.4(9) ?
O1 B1 O2 W9 . . . . 178.6(4) ?
O3 B1 O2 W3 . . . . 58.2(9) ?
O4 B1 O2 W3 . . . . 178.0(5) ?
O1 B1 O2 W3 . . . . -62.8(8) ?
O9 W6 O2 B1 . . . . -40.3(7) ?
O10 W6 O2 B1 . . . . -134.4(7) ?
O19 W6 O2 B1 . . . . 47.2(7) ?
O20 W6 O2 B1 . . . . 134.5(7) ?
O9 W6 O2 W9 . . . . -176.1(3) ?
O10 W6 O2 W9 . . . . 89.9(3) ?
O19 W6 O2 W9 . . . . -88.6(3) ?
O20 W6 O2 W9 . . . . -1.2(2) ?
O9 W6 O2 W3 . . . . 95.2(3) ?
O10 W6 O2 W3 . . . . 1.2(3) ?
O19 W6 O2 W3 . . . . -177.3(3) ?
O20 W6 O2 W3 . . . . -89.9(3) ?
O26 W9 O2 B1 . . . . -41.6(6) ?
O20 W9 O2 B1 . . . . -135.2(6) ?
O22 W9 O2 B1 . . . . 45.5(6) ?
O16 W9 O2 B1 . . . . 132.3(6) ?
O26 W9 O2 W6 . . . . 94.8(3) ?
O20 W9 O2 W6 . . . . 1.2(2) ?
O22 W9 O2 W6 . . . . -178.0(3) ?
O16 W9 O2 W6 . . . . -91.3(3) ?
O26 W9 O2 W3 . . . . -176.2(3) ?
O20 W9 O2 W3 . . . . 90.2(3) ?
O22 W9 O2 W3 . . . . -89.0(3) ?
O16 W9 O2 W3 . . . . -2.3(3) ?
O16 W3 O2 B1 . . . . -132.1(7) ?
O12 W3 O2 B1 . . . . -40.4(7) ?
O10 W3 O2 B1 . . . . 134.9(7) ?
O5 W3 O2 B1 . . . . 47.1(7) ?
O16 W3 O2 W6 . . . . 91.8(3) ?
O12 W3 O2 W6 . . . . -176.5(3) ?
O10 W3 O2 W6 . . . . -1.2(3) ?
O5 W3 O2 W6 . . . . -89.0(3) ?
O16 W3 O2 W9 . . . . 2.3(3) ?
O12 W3 O2 W9 . . . . 93.9(3) ?
O10 W3 O2 W9 . . . . -90.7(3) ?
O5 W3 O2 W9 . . . . -178.5(3) ?
O4 B1 O3 W11 . . . . -58.8(9) ?
O1 B1 O3 W11 . . . . 179.0(5) ?
O2 B1 O3 W11 . . . . 59.6(9) ?
O4 B1 O3 W5 . . . . 178.4(5) ?
O1 B1 O3 W5 . . . . 56.2(9) ?
O2 B1 O3 W5 . . . . -63.3(9) ?
O4 B1 O3 W7 . . . . 61.2(9) ?
O1 B1 O3 W7 . . . . -61.0(9) ?
O2 B1 O3 W7 . . . . 179.5(5) ?
O18 W11 O3 B1 . . . . -134.5(7) ?
O22 W11 O3 B1 . . . . -43.6(7) ?
O24 W11 O3 B1 . . . . 133.5(7) ?
O28 W11 O3 B1 . . . . 44.1(7) ?
O18 W11 O3 W5 . . . . 2.5(3) ?
O22 W11 O3 W5 . . . . 93.4(3) ?
O24 W11 O3 W5 . . . . -89.5(3) ?
O28 W11 O3 W5 . . . . -178.9(3) ?
O18 W11 O3 W7 . . . . 90.8(3) ?
O22 W11 O3 W7 . . . . -178.4(3) ?
O24 W11 O3 W7 . . . . -1.3(2) ?
O28 W11 O3 W7 . . . . -90.7(3) ?
O33 W5 O3 B1 . . . . 178.2(15) ?
O8 W5 O3 B1 . . . . -39.8(7) ?
O14 W5 O3 B1 . . . . -132.5(7) ?
O12 W5 O3 B1 . . . . 48.4(7) ?
O18 W5 O3 B1 . . . . 135.8(7) ?
O33 W5 O3 W11 . . . . 39.9(17) ?
O8 W5 O3 W11 . . . . -178.1(3) ?
O14 W5 O3 W11 . . . . 89.3(3) ?
O12 W5 O3 W11 . . . . -89.9(3) ?
O18 W5 O3 W11 . . . . -2.5(3) ?
O33 W5 O3 W7 . . . . -48.6(17) ?
O8 W5 O3 W7 . . . . 93.4(3) ?
O14 W5 O3 W7 . . . . 0.8(2) ?
O12 W5 O3 W7 . . . . -178.4(3) ?
O18 W5 O3 W7 . . . . -91.0(3) ?
O23 W7 O3 B1 . . . . -42.0(7) ?
O24 W7 O3 B1 . . . . -135.3(7) ?
O13 W7 O3 B1 . . . . 44.1(7) ?
O14 W7 O3 B1 . . . . 133.0(7) ?
O23 W7 O3 W11 . . . . 94.6(3) ?
O24 W7 O3 W11 . . . . 1.3(2) ?
O13 W7 O3 W11 . . . . -179.3(3) ?
O14 W7 O3 W11 . . . . -90.4(3) ?
O23 W7 O3 W5 . . . . -175.8(3) ?
O24 W7 O3 W5 . . . . 90.9(3) ?
O13 W7 O3 W5 . . . . -89.7(3) ?
O14 W7 O3 W5 . . . . -0.8(2) ?
O3 B1 O4 W10 . . . . -62.4(9) ?
O1 B1 O4 W10 . . . . 60.4(9) ?
O2 B1 O4 W10 . . . . 178.8(5) ?
O3 B1 O4 W8 . . . . 176.7(5) ?
O1 B1 O4 W8 . . . . -60.5(9) ?
O2 B1 O4 W8 . . . . 57.8(9) ?
O3 B1 O4 W12 . . . . 55.8(9) ?
O1 B1 O4 W12 . . . . 178.6(5) ?
O2 B1 O4 W12 . . . . -63.1(9) ?
O17 W10 O4 B1 . . . . -43.0(7) ?
O23 W10 O4 B1 . . . . 43.9(7) ?
O27 W10 O4 B1 . . . . 133.2(7) ?
O21 W10 O4 B1 . . . . -134.9(7) ?
O17 W10 O4 W8 . . . . 93.7(3) ?
O23 W10 O4 W8 . . . . -179.3(3) ?
O27 W10 O4 W8 . . . . -90.0(3) ?
O21 W10 O4 W8 . . . . 1.9(3) ?
O17 W10 O4 W12 . . . . -177.8(3) ?
O23 W10 O4 W12 . . . . -90.8(3) ?
O27 W10 O4 W12 . . . . -1.5(2) ?
O21 W10 O4 W12 . . . . 90.4(3) ?
O19 W8 O4 B1 . . . . -42.4(7) ?
O25 W8 O4 B1 . . . . -136.2(7) ?
O15 W8 O4 B1 . . . . 44.7(7) ?
O21 W8 O4 B1 . . . . 133.1(7) ?
O19 W8 O4 W10 . . . . -177.4(3) ?
O25 W8 O4 W10 . . . . 88.8(3) ?
O15 W8 O4 W10 . . . . -90.3(3) ?
O21 W8 O4 W10 . . . . -1.9(3) ?
O36 W8 O4 W12 . . . . -43.6(19) ?
O19 W8 O4 W12 . . . . 93.8(3) ?
O25 W8 O4 W12 . . . . 0.1(3) ?
O15 W8 O4 W12 . . . . -179.0(3) ?
O21 W8 O4 W12 . . . . -90.6(3) ?
O28 W12 O4 B1 . . . . -40.7(7) ?
O27 W12 O4 B1 . . . . -131.8(7) ?
O26 W12 O4 B1 . . . . 46.8(7) ?
O25 W12 O4 B1 . . . . 136.6(7) ?
O28 W12 O4 W10 . . . . 92.6(3) ?
O27 W12 O4 W10 . . . . 1.5(2) ?
O26 W12 O4 W10 . . . . -179.9(3) ?
O25 W12 O4 W10 . . . . -90.1(3) ?
O27 W12 O4 W8 . . . . 91.5(3) ?
O26 W12 O4 W8 . . . . -89.9(3) ?
O25 W12 O4 W8 . . . . -0.1(3) ?
O29 W1 O5 W3 . . . . -133.0(8) ?
O8 W1 O5 W3 . . . . -31.9(8) ?
O6 W1 O5 W3 . . . . 128.7(8) ?
O7 W1 O5 W3 . . . . 40.0(15) ?
O1 W1 O5 W3 . . . . 52.6(8) ?
O31 W3 O5 W1 . . . . 131.8(8) ?
O16 W3 O5 W1 . . . . -51.9(13) ?
O12 W3 O5 W1 . . . . 31.4(8) ?
O10 W3 O5 W1 . . . . -129.4(8) ?
O2 W3 O5 W1 . . . . -54.1(8) ?
O29 W1 O6 W2 . . . . 169.5(4) ?
O5 W1 O6 W2 . . . . -88.4(4) ?
O8 W1 O6 W2 . . . . 1.6(12) ?
O7 W1 O6 W2 . . . . 73.0(4) ?
O1 W1 O6 W2 . . . . -2.1(4) ?
O30 W2 O6 W1 . . . . -175.0(4) ?
O15 W2 O6 W1 . . . . 25.9(12) ?
O11 W2 O6 W1 . . . . -73.9(4) ?
O9 W2 O6 W1 . . . . 85.9(4) ?
O1 W2 O6 W1 . . . . 2.0(4) ?
O32 W4 O7 W1 . . . . 171.0(4) ?
O13 W4 O7 W1 . . . . -87.8(4) ?
O17 W4 O7 W1 . . . . 2.0(12) ?
O11 W4 O7 W1 . . . . 74.6(4) ?
O1 W4 O7 W1 . . . . -1.2(3) ?
O29 W1 O7 W4 . . . . -172.7(4) ?
O5 W1 O7 W4 . . . . 14.3(12) ?
O8 W1 O7 W4 . . . . 86.5(4) ?
O6 W1 O7 W4 . . . . -75.2(4) ?
O1 W1 O7 W4 . . . . 1.2(3) ?
O33 W5 O8 W1 . . . . -134.4(7) ?
O14 W5 O8 W1 . . . . 128.0(7) ?
O12 W5 O8 W1 . . . . -32.4(7) ?
O18 W5 O8 W1 . . . . 39.2(14) ?
O3 W5 O8 W1 . . . . 52.1(7) ?
O29 W1 O8 W5 . . . . 134.2(7) ?
O5 W1 O8 W5 . . . . 32.7(7) ?
O6 W1 O8 W5 . . . . -58.0(13) ?
O7 W1 O8 W5 . . . . -129.7(7) ?
O1 W1 O8 W5 . . . . -54.4(7) ?
O34 W6 O9 W2 . . . . -132.2(8) ?
O10 W6 O9 W2 . . . . 128.7(8) ?
O19 W6 O9 W2 . . . . -33.2(8) ?
O20 W6 O9 W2 . . . . 35.6(15) ?
O2 W6 O9 W2 . . . . 51.8(8) ?
O30 W2 O9 W6 . . . . 135.2(8) ?
O15 W2 O9 W6 . . . . 34.0(8) ?
O11 W2 O9 W6 . . . . -56.7(13) ?
O6 W2 O9 W6 . . . . -129.1(8) ?
O1 W2 O9 W6 . . . . -53.7(8) ?
O34 W6 O10 W3 . . . . 170.8(5) ?
O9 W6 O10 W3 . . . . -87.3(5) ?
O19 W6 O10 W3 . . . . 3.2(14) ?
O20 W6 O10 W3 . . . . 74.5(5) ?
O2 W6 O10 W3 . . . . -1.7(4) ?
O31 W3 O10 W6 . . . . -175.4(5) ?
O16 W3 O10 W6 . . . . -73.6(5) ?
O12 W3 O10 W6 . . . . 15.1(13) ?
O5 W3 O10 W6 . . . . 86.0(5) ?
O2 W3 O10 W6 . . . . 1.7(4) ?
O30 W2 O11 W4 . . . . 171.1(4) ?
O15 W2 O11 W4 . . . . -85.7(4) ?
O9 W2 O11 W4 . . . . 3.1(11) ?
O6 W2 O11 W4 . . . . 75.0(4) ?
O1 W2 O11 W4 . . . . 0.0(3) ?
O32 W4 O11 W2 . . . . -173.5(4) ?
O13 W4 O11 W2 . . . . 12.4(12) ?
O17 W4 O11 W2 . . . . 85.9(4) ?
O7 W4 O11 W2 . . . . -76.1(4) ?
O1 W4 O11 W2 . . . . 0.0(3) ?
O31 W3 O12 W5 . . . . -130.1(8) ?
O16 W3 O12 W5 . . . . 127.8(8) ?
O10 W3 O12 W5 . . . . 39.3(15) ?
O5 W3 O12 W5 . . . . -31.4(8) ?
O2 W3 O12 W5 . . . . 52.3(8) ?
O33 W5 O12 W3 . . . . 133.7(8) ?
O8 W5 O12 W3 . . . . 32.2(8) ?
O14 W5 O12 W3 . . . . -56.8(15) ?
O18 W5 O12 W3 . . . . -129.4(9) ?
O3 W5 O12 W3 . . . . -54.4(8) ?
O32 W4 O13 W7 . . . . -135.7(8) ?
O17 W4 O13 W7 . . . . -35.1(8) ?
O7 W4 O13 W7 . . . . 126.1(8) ?
O11 W4 O13 W7 . . . . 38.3(15) ?
O1 W4 O13 W7 . . . . 50.3(8) ?
O35 W7 O13 W4 . . . . 136.8(8) ?
O23 W7 O13 W4 . . . . 34.5(8) ?
O24 W7 O13 W4 . . . . -48.9(13) ?
O14 W7 O13 W4 . . . . -125.6(8) ?
O3 W7 O13 W4 . . . . -50.5(8) ?
O33 W5 O14 W7 . . . . 170.9(4) ?
O8 W5 O14 W7 . . . . -87.0(4) ?
O12 W5 O14 W7 . . . . 1.3(12) ?
O18 W5 O14 W7 . . . . 73.6(4) ?
O3 W5 O14 W7 . . . . -1.1(4) ?
O35 W7 O14 W5 . . . . -172.1(4) ?
O23 W7 O14 W5 . . . . 15.0(12) ?
O24 W7 O14 W5 . . . . -74.0(4) ?
O13 W7 O14 W5 . . . . 86.2(4) ?
O3 W7 O14 W5 . . . . 1.1(4) ?
O30 W2 O15 W8 . . . . -136.4(8) ?
O11 W2 O15 W8 . . . . 121.0(8) ?
O9 W2 O15 W8 . . . . -37.7(8) ?
O6 W2 O15 W8 . . . . 22.3(15) ?
O1 W2 O15 W8 . . . . 45.4(8) ?
O36 W8 O15 W2 . . . . 139.6(8) ?
O19 W8 O15 W2 . . . . 39.0(8) ?
O25 W8 O15 W2 . . . . -50.1(15) ?
O21 W8 O15 W2 . . . . -123.0(8) ?
O4 W8 O15 W2 . . . . -47.2(8) ?
O31 W3 O16 W9 . . . . 170.8(4) ?
O12 W3 O16 W9 . . . . -88.3(5) ?
O10 W3 O16 W9 . . . . 71.4(4) ?
O5 W3 O16 W9 . . . . -5.5(11) ?
O2 W3 O16 W9 . . . . -3.3(4) ?
O37 W9 O16 W3 . . . . -171.4(4) ?
O26 W9 O16 W3 . . . . 21.5(12) ?
O20 W9 O16 W3 . . . . -72.2(5) ?
O22 W9 O16 W3 . . . . 88.2(5) ?
O2 W9 O16 W3 . . . . 3.3(4) ?
O38 W10 O17 W4 . . . . -135.0(8) ?
O23 W10 O17 W4 . . . . -34.2(8) ?
O27 W10 O17 W4 . . . . 40.5(15) ?
O21 W10 O17 W4 . . . . 127.4(8) ?
O4 W10 O17 W4 . . . . 51.7(8) ?
O32 W4 O17 W10 . . . . 135.2(8) ?
O13 W4 O17 W10 . . . . 34.6(8) ?
O7 W4 O17 W10 . . . . -55.9(14) ?
O11 W4 O17 W10 . . . . -128.5(8) ?
O1 W4 O17 W10 . . . . -52.8(8) ?
O39 W11 O18 W5 . . . . 171.9(4) ?
O22 W11 O18 W5 . . . . -88.3(4) ?
O24 W11 O18 W5 . . . . 72.4(4) ?
O28 W11 O18 W5 . . . . -8.0(12) ?
O3 W11 O18 W5 . . . . -3.6(4) ?
O33 W5 O18 W11 . . . . -169.4(4) ?
O8 W5 O18 W11 . . . . 16.9(12) ?
O14 W5 O18 W11 . . . . -72.5(4) ?
O12 W5 O18 W11 . . . . 88.9(5) ?
O3 W5 O18 W11 . . . . 3.5(4) ?
O36 W8 O19 W6 . . . . -135.2(7) ?
O25 W8 O19 W6 . . . . 128.0(7) ?
O15 W8 O19 W6 . . . . -34.3(7) ?
O21 W8 O19 W6 . . . . 38.0(14) ?
O4 W8 O19 W6 . . . . 51.4(7) ?
O34 W6 O19 W8 . . . . 134.3(7) ?
O9 W6 O19 W8 . . . . 33.4(7) ?
O10 W6 O19 W8 . . . . -58.1(14) ?
O20 W6 O19 W8 . . . . -129.7(7) ?
O2 W6 O19 W8 . . . . -53.3(7) ?
O37 W9 O20 W6 . . . . 170.9(4) ?
O26 W9 O20 W6 . . . . -87.0(4) ?
O22 W9 O20 W6 . . . . 0.4(11) ?
O16 W9 O20 W6 . . . . 73.3(4) ?
O2 W9 O20 W6 . . . . -1.7(3) ?
O34 W6 O20 W9 . . . . -173.6(4) ?
O9 W6 O20 W9 . . . . 18.3(12) ?
O10 W6 O20 W9 . . . . -75.5(4) ?
O19 W6 O20 W9 . . . . 87.4(4) ?
O2 W6 O20 W9 . . . . 1.7(3) ?
O38 W10 O21 W8 . . . . 170.6(4) ?
O17 W10 O21 W8 . . . . -88.6(4) ?
O23 W10 O21 W8 . . . . -6.3(13) ?
O27 W10 O21 W8 . . . . 72.7(4) ?
O4 W10 O21 W8 . . . . -2.6(4) ?
O36 W8 O21 W10 . . . . -170.4(4) ?
O19 W8 O21 W10 . . . . 16.3(12) ?
O25 W8 O21 W10 . . . . -74.5(4) ?
O15 W8 O21 W10 . . . . 88.5(4) ?
O4 W8 O21 W10 . . . . 2.6(4) ?
O37 W9 O22 W11 . . . . 132.3(8) ?
O26 W9 O22 W11 . . . . 31.2(8) ?
O20 W9 O22 W11 . . . . -57.2(14) ?
O16 W9 O22 W11 . . . . -130.7(8) ?
O2 W9 O22 W11 . . . . -55.2(8) ?
O39 W11 O22 W9 . . . . -130.6(8) ?
O18 W11 O22 W9 . . . . 129.9(8) ?
O24 W11 O22 W9 . . . . 45.6(15) ?
O28 W11 O22 W9 . . . . -31.1(8) ?
O3 W11 O22 W9 . . . . 54.0(8) ?
O35 W7 O23 W10 . . . . -136.8(9) ?
O24 W7 O23 W10 . . . . 124.2(9) ?
O13 W7 O23 W10 . . . . -35.5(9) ?
O14 W7 O23 W10 . . . . 36.0(16) ?
O3 W7 O23 W10 . . . . 49.4(9) ?
O38 W10 O23 W7 . . . . 136.3(9) ?
O17 W10 O23 W7 . . . . 36.1(9) ?
O27 W10 O23 W7 . . . . -125.8(9) ?
O21 W10 O23 W7 . . . . -46.9(17) ?
O4 W10 O23 W7 . . . . -50.5(9) ?
O35 W7 O24 W11 . . . . 170.8(4) ?
O23 W7 O24 W11 . . . . -85.8(4) ?
O13 W7 O24 W11 . . . . -3.5(11) ?
O14 W7 O24 W11 . . . . 73.1(4) ?
O3 W7 O24 W11 . . . . -1.8(3) ?
O39 W11 O24 W7 . . . . -173.3(4) ?
O18 W11 O24 W7 . . . . -74.0(4) ?
O22 W11 O24 W7 . . . . 10.6(11) ?
O28 W11 O24 W7 . . . . 87.1(4) ?
O3 W11 O24 W7 . . . . 1.9(3) ?
O36 W8 O25 W12 . . . . 173.2(4) ?
O19 W8 O25 W12 . . . . -85.4(4) ?
O15 W8 O25 W12 . . . . 2.8(13) ?
O21 W8 O25 W12 . . . . 75.6(4) ?
O4 W8 O25 W12 . . . . -0.2(4) ?
O40 W12 O25 W8 . . . . -173.7(4) ?
O28 W12 O25 W8 . . . . 8.4(13) ?
O27 W12 O25 W8 . . . . -74.9(4) ?
O26 W12 O25 W8 . . . . 84.7(5) ?
O4 W12 O25 W8 . . . . 0.2(4) ?
O37 W9 O26 W12 . . . . -134.3(9) ?
O20 W9 O26 W12 . . . . 125.6(9) ?
O22 W9 O26 W12 . . . . -33.9(9) ?
O16 W9 O26 W12 . . . . 32.6(16) ?
O2 W9 O26 W12 . . . . 50.2(9) ?
O40 W12 O26 W9 . . . . 134.5(9) ?
O28 W12 O26 W9 . . . . 34.6(9) ?
O27 W12 O26 W9 . . . . -47.3(14) ?
O25 W12 O26 W9 . . . . -126.9(9) ?
O4 W12 O26 W9 . . . . -51.2(9) ?
O40 W12 O27 W10 . . . . 172.1(4) ?
O28 W12 O27 W10 . . . . -87.6(4) ?
O26 W12 O27 W10 . . . . -6.2(11) ?
O25 W12 O27 W10 . . . . 73.5(4) ?
O4 W12 O27 W10 . . . . -2.2(3) ?
O38 W10 O27 W12 . . . . -170.7(4) ?
O17 W10 O27 W12 . . . . 13.8(12) ?
O23 W10 O27 W12 . . . . 88.3(4) ?
O21 W10 O27 W12 . . . . -73.5(4) ?
O4 W10 O27 W12 . . . . 2.2(3) ?
O40 W12 O28 W11 . . . . -134.7(9) ?
O27 W12 O28 W11 . . . . 126.2(9) ?
O26 W12 O28 W11 . . . . -33.3(9) ?
O25 W12 O28 W11 . . . . 43.2(16) ?
O4 W12 O28 W11 . . . . 51.2(9) ?
O39 W11 O28 W12 . . . . 132.2(9) ?
O18 W11 O28 W12 . . . . -47.9(15) ?
O22 W11 O28 W12 . . . . 32.8(9) ?
O24 W11 O28 W12 . . . . -128.3(9) ?
O3 W11 O28 W12 . . . . -52.2(9) ?
O2S C1 C2 N1 . . . . -0.8(14) ?
O1S C1 C2 N1 . . . . 179.5(8) ?
O2S C1 C2 C3 . . . . 115.8(12) ?
O1S C1 C2 C3 . . . . -63.9(12) ?
C5 N1 C2 C1 . . . . 130.7(9) ?
C5 N1 C2 C3 . . . . 7.2(10) ?
C1 C2 C3 C4 . . . . -148.4(10) ?
N1 C2 C3 C4 . . . . -28.5(11) ?
C2 C3 C4 C5 . . . . 39.2(11) ?
C2 N1 C5 C4 . . . . 17.2(11) ?
C3 C4 C5 N1 . . . . -34.5(10) ?
O3S C6 C7 N2 . . . . -8.5(14) ?
O4S C6 C7 N2 . . . . 167.8(8) ?
O3S C6 C7 C8 . . . . 104.5(12) ?
O4S C6 C7 C8 . . . . -79.2(11) ?
C10 N2 C7 C6 . . . . 119.1(9) ?
C10 N2 C7 C8 . . . . 0.2(11) ?
C6 C7 C8 C9 . . . . -90.3(10) ?
N2 C7 C8 C9 . . . . 25.6(11) ?
C7 C8 C9 C10 . . . . -42.1(10) ?
C8 C9 C10 N2 . . . . 41.5(10) ?
C7 N2 C10 C9 . . . . -26.3(11) ?
O5S C11 C12 N3 . . . . -6.5(14) ?
O6S C11 C12 N3 . . . . 173.3(9) ?
O5S C11 C12 C13 . . . . 109.4(12) ?
O6S C11 C12 C13 . . . . -70.8(12) ?
C15 N3 C12 C11 . . . . 126.8(9) ?
C15 N3 C12 C13 . . . . 4.8(10) ?
C11 C12 C13 C14 . . . . -97.9(10) ?
N3 C12 C13 C14 . . . . 21.0(10) ?
C12 C13 C14 C15 . . . . -38.3(10) ?
C12 N3 C15 C14 . . . . -29.4(11) ?
C13 C14 C15 N3 . . . . 41.0(10) ?
O8S C16 C17 C18 . . . . 113.8(15) ?
O7S C16 C17 C18 . . . . -65.8(16) ?
O8S C16 C17 N4 . . . . -4.7(16) ?
O7S C16 C17 N4 . . . . 175.7(10) ?
C20 N4 C17 C18 . . . . 19.8(13) ?
C20 N4 C17 C16 . . . . 145.9(10) ?
C16 C17 C18 C19 . . . . -158.2(15) ?
N4 C17 C18 C19 . . . . -36.5(17) ?
C17 C18 C19 C20 . . . . 40(2) ?
C18 C19 C20 N4 . . . . -27.9(19) ?
C17 N4 C20 C19 . . . . 5.0(15) ?
C25 N5 C22 C23 . . . . 24.6(15) ?
C25 N5 C22 C21 . . . . 144.8(10) ?
O10S C21 C22 N5 . . . . -16.2(18) ?
O9S C21 C22 N5 . . . . 165.5(10) ?
O10S C21 C22 C23 . . . . 100.7(16) ?
O9S C21 C22 C23 . . . . -77.7(15) ?
N5 C22 C23 C24 . . . . -1(2) ?
C21 C22 C23 C24 . . . . -119.4(14) ?
C22 C23 C24 C25 . . . . -23.2(19) ?
C22 N5 C25 C24 . . . . -38.4(11) ?
C23 C24 C25 N5 . . . . 37.1(14) ?
